data_4000248
_journal_name_full 'Chemistry of Materials'
_journal_paper_doi 10.1021/cm021711u
_journal_year 2003
_chemical_formula_moiety ' C16 H24 F4 N2 O15 P2 U3 '
_chemical_formula_sum 'C16 H24 F4 N2 O15 P2 U3'
_chemical_formula_weight 1336.40
_space_group_IT_number 57
_symmetry_cell_setting orthorhombic
_symmetry_space_group_name_Hall '-P 2c 2b'
_symmetry_space_group_name_H-M 'P b c m'
_cell_angle_alpha 90
_cell_angle_beta 90
_cell_angle_gamma 90
_cell_formula_units_Z 4
_cell_length_a 6.7796(1)
_cell_length_b 17.2821(4)
_cell_length_c 24.6754(6)
_cell_measurement_reflns_used 3557
_cell_measurement_temperature 150
_cell_measurement_theta_max 27
_cell_measurement_theta_min 5
_cell_volume 2891.1
_diffrn_ambient_temperature 150
_diffrn_measured_fraction_theta_max 1.000
_diffrn_measurement_method \w
_diffrn_radiation_type 'Mo K\a'
_diffrn_radiation_wavelength 0.71073
_diffrn_reflns_av_R_equivalents 0.03
_diffrn_reflns_limit_h_max 8
_diffrn_reflns_limit_h_min -8
_diffrn_reflns_limit_k_max 22
_diffrn_reflns_limit_k_min -22
_diffrn_reflns_limit_l_max 32
_diffrn_reflns_limit_l_min -31
_diffrn_reflns_number 6461
_diffrn_reflns_theta_max 27.48
_diffrn_reflns_theta_min 5.26
_diffrn_standards_decay_% 0.00
_diffrn_standards_interval_count 0
_diffrn_standards_interval_time 0
_diffrn_standards_number 0
_exptl_absorpt_coefficient_mu 16.969
_exptl_absorpt_correction_T_max 0.26
_exptl_absorpt_correction_T_min 0.18
_exptl_absorpt_correction_type multi-scan
_exptl_crystal_colour ' yellow '
_exptl_crystal_density_diffrn 3.070
_exptl_crystal_density_meas ?
_exptl_crystal_description ' plate '
_exptl_crystal_F_000 2260.287
_exptl_crystal_size_max 0.12
_exptl_crystal_size_mid 0.10
_exptl_crystal_size_min 0.08
_refine_diff_density_max 1.43
_refine_diff_density_min -1.43
_refine_ls_goodness_of_fit_ref 0.9126
_refine_ls_number_parameters 201
_refine_ls_number_reflns 2153
_refine_ls_R_factor_gt 0.0252
_refine_ls_shift/su_max 0.000843
_refine_ls_structure_factor_coef Fsqd
_refine_ls_weighting_details
;
Chebychev polynomial with 3 parameters, Carruthers & Watkin , 1979,
 4.17     5.17     1.95
;
_refine_ls_weighting_scheme calc
_refine_ls_wR_factor_ref 0.0589
_reflns_limit_h_max 8
_reflns_limit_h_min 0
_reflns_limit_k_max 22
_reflns_limit_k_min 0
_reflns_limit_l_max 32
_reflns_limit_l_min 0
_reflns_number_gt 2153
_reflns_number_total 3342
_reflns_threshold_expression >3.00\s(I)
_cod_depositor_comments
;
The following automatic conversions were performed:
'_symmetry_cell_setting' value 'Orthorhombic ' changed to 'orthorhombic'
according to '/home/saulius/struct/CIF-dictionaries/cif_core.dic'
dictionary named 'cif_core.dic' version 2.4.1 from 2010-06-29.

Automatic conversion script
Id: cif_fix_enum 1527 2010-12-29 10:47:43Z saulius 
;
_cod_original_sg_symbol_H-M 'P b c m '
_cod_original_formula_sum ' C16 H24 F4 N2 O15 P2 U3 '
_cod_database_code 4000248

loop_
_symmetry_equiv_pos_as_xyz
x,y,z
-x,-y,-z
-x,y+1/2,z
x,-y+1/2,-z
x,-y+1/2,z+1/2
-x,y+1/2,-z+1/2
-x,-y,z+1/2
x,y,-z+1/2

loop_
_atom_site_label
_atom_site_type_symbol
_atom_site_fract_x
_atom_site_fract_y
_atom_site_fract_z
_atom_site_U_iso_or_equiv
_atom_site_occupancy
_atom_site_adp_type
U1 U 0.08796(4) 0.716751(17) 0.33042(1) 0.0064 1.0000 Uani
U2 U -0.08929(7) 0.7500 0.5000 0.0063 1.0000 Uani
P1 P -0.4089(3) 0.68682(12) 0.38783(7) 0.0096 1.0000 Uani
F3 F -0.094(1) 0.7353(4) 0.2500 0.0141 1.0000 Uani
F2 F 0.2789(11) 0.7382(4) 0.2500 0.0170 1.0000 Uani
F1 F 0.0443(7) 0.7001(3) 0.42115(17) 0.0149 1.0000 Uani
O2 O 0.0609(9) 0.8181(3) 0.3392(2) 0.0172 1.0000 Uani
O1 O 0.1131(9) 0.6161(4) 0.3171(2) 0.0155 1.0000 Uani
O3 O -0.2473(9) 0.6935(4) 0.3442(2) 0.0163 1.0000 Uani
O5 O -0.083(1) 0.6549(4) 0.5257(2) 0.0197 1.0000 Uani
O7 O 0.2766(14) 0.7500 0.5000 0.0231 1.0000 Uani
O4 O 0.3986(9) 0.7205(3) 0.3649(2) 0.0134 1.0000 Uani
O6 O -0.3558(8) 0.7267(3) 0.4409(2) 0.0137 1.0000 Uani
O9 O 0.6335(15) 0.5985(7) 0.2500 0.0325 1.0000 Uani
O8 O 0.142(3) 0.9751(13) 0.2500 0.1747 1.0000 Uani
N1 N -0.2983(16) 0.9950(6) 0.2500 0.0156 1.0000 Uani
N2 N -0.4117(16) 0.8347(6) 0.2500 0.0209 1.0000 Uani
C1 C -0.4428(13) 0.5861(5) 0.4032(3) 0.0159 1.0000 Uani
C6 C -0.6211(14) 0.5599(5) 0.4264(4) 0.0167 1.0000 Uani
C2 C -0.2912(15) 0.5329(6) 0.3969(4) 0.0236 1.0000 Uani
C8 C -0.431(2) 0.8823(6) 0.2002(4) 0.0360 1.0000 Uani
C4 C -0.492(2) 0.4327(6) 0.4342(4) 0.0317 1.0000 Uani
C7 C -0.284(2) 0.9464(6) 0.1996(4) 0.0353 1.0000 Uani
C5 C -0.6443(16) 0.4846(6) 0.4419(4) 0.0266 1.0000 Uani
C3 C -0.3165(19) 0.4559(7) 0.4126(4) 0.0329 1.0000 Uani
H6 H 0.3574 0.7656 0.5249 0.0500 1.0000 Uiso
H7 H -0.2038 1.0433 0.2500 0.0188 1.0000 Uiso
H8 H -0.4194 1.0151 0.2500 0.0188 1.0000 Uiso
H5 H -0.7323 0.5974 0.4317 0.0202 1.0000 Uiso
H1 H -0.1628 0.5495 0.3809 0.0283 1.0000 Uiso
H3 H -0.5108 0.3773 0.4445 0.0384 1.0000 Uiso
H4 H -0.7711 0.4671 0.4586 0.0314 1.0000 Uiso
H2 H -0.2077 0.4184 0.4083 0.0399 1.0000 Uiso
H14 H -0.5005 0.8070 0.2500 0.0500 1.0000 Uiso
H13 H -0.3070 0.8125 0.2500 0.0500 1.0000 Uiso
H11 H -0.5676 0.9048 0.1987 0.0430 1.0000 Uiso
H12 H -0.4104 0.8487 0.1676 0.0430 1.0000 Uiso
H9 H -0.3082 0.9800 0.1673 0.0425 1.0000 Uiso
H10 H -0.1486 0.9237 0.1974 0.0425 1.0000 Uiso
